data_7033323
loop_
_publ_author_name
'Massoud, Salah S.'
'Spell, Mark'
'Ledet, Catherine C.'
'Junk, Thomas'
'Herchel, Radovan'
'Fischer, Roland C.'
'Tr\'avn\'i\<cek, Zden\<ek'
'Mautner, Franz A.'

_publ_section_title
;
 Magnetic and structural properties of dinuclear singly bridged-phenoxido
 metal(ii) complexes.
;
_journal_issue 5
_journal_name_full 'Dalton transactions (Cambridge, England : 2003)'
_journal_page_first 2110
_journal_page_last 2121
_journal_paper_doi 10.1039/c4dt03508a
_journal_volume 44
_journal_year 2015
_chemical_formula_moiety '2(C32 H30 Cl3 Cu2 N6 O), 2(F6 P), C H4 O'
_chemical_formula_sum 'C65 H64 Cl6 Cu4 F12 N12 O3 P2'
_chemical_formula_weight 1818.12
_chemical_name_common '[Cu2(LClO-tmpa)Cl2]Pf6.1/2MeOH'
_chemical_name_systematic
; 
 ? 
;
_space_group_IT_number 14
_symmetry_cell_setting monoclinic
_symmetry_space_group_name_Hall '-P 2yn'
_symmetry_space_group_name_H-M 'P 1 21/n 1'
_atom_sites_solution_hydrogens geom
_atom_sites_solution_primary direct
_atom_sites_solution_secondary difmap
_audit_creation_method SHELXL-97
_audit_update_record
;
2014-11-13 deposited with the CCDC.
2014-12-03 downloaded from the CCDC.
;
_cell_angle_alpha 90.00
_cell_angle_beta 103.631(2)
_cell_angle_gamma 90.00
_cell_formula_units_Z 2
_cell_length_a 12.0536(5)
_cell_length_b 24.9462(11)
_cell_length_c 12.0840(5)
_cell_measurement_reflns_used 4000
_cell_measurement_temperature 100(2)
_cell_measurement_theta_max 28.50
_cell_measurement_theta_min 2.50
_cell_volume 3531.2(3)
_computing_cell_refinement 'Bruker SAINT'
_computing_data_collection 'Bruker APEX2'
_computing_data_reduction 'Bruker SAINT'
_computing_structure_refinement 'SHELXL-97 (Sheldrick, 2008)'
_computing_structure_solution 'SHELXS-97 (Sheldrick, 2008)'
_diffrn_ambient_temperature 100(2)
_diffrn_measured_fraction_theta_full 0.993
_diffrn_measured_fraction_theta_max 0.993
_diffrn_measurement_device_type 'Bruker APEX-II CCD'
_diffrn_measurement_method \w-scans
_diffrn_radiation_monochromator graphite
_diffrn_radiation_source 'fine-focus sealed tube'
_diffrn_radiation_type MoK\a
_diffrn_radiation_wavelength 0.71073
_diffrn_reflns_av_R_equivalents 0.0382
_diffrn_reflns_av_sigmaI/netI 0.0238
_diffrn_reflns_limit_h_max 16
_diffrn_reflns_limit_h_min -16
_diffrn_reflns_limit_k_max 34
_diffrn_reflns_limit_k_min -34
_diffrn_reflns_limit_l_max 16
_diffrn_reflns_limit_l_min -16
_diffrn_reflns_number 108528
_diffrn_reflns_theta_full 29.09
_diffrn_reflns_theta_max 29.09
_diffrn_reflns_theta_min 0.82
_exptl_absorpt_coefficient_mu 1.549
_exptl_absorpt_correction_T_max 0.7679
_exptl_absorpt_correction_T_min 0.6537
_exptl_absorpt_correction_type multi-scan
_exptl_absorpt_process_details SADABS
_exptl_crystal_colour green
_exptl_crystal_density_diffrn 1.710
_exptl_crystal_density_method 'not measured'
_exptl_crystal_description prism
_exptl_crystal_F_000 1836
_exptl_crystal_size_max 0.30
_exptl_crystal_size_mid 0.25
_exptl_crystal_size_min 0.18
_refine_diff_density_max 0.820
_refine_diff_density_min -0.472
_refine_diff_density_rms 0.116
_refine_ls_extinction_method none
_refine_ls_goodness_of_fit_ref 1.137
_refine_ls_matrix_type full
_refine_ls_number_parameters 483
_refine_ls_number_reflns 9419
_refine_ls_number_restraints 1
_refine_ls_restrained_S_all 1.137
_refine_ls_R_factor_all 0.0445
_refine_ls_R_factor_gt 0.0322
_refine_ls_shift/su_max 0.003
_refine_ls_shift/su_mean 0.000
_refine_ls_structure_factor_coef Fsqd
_refine_ls_weighting_details 'calc w=1/[\s^2^(Fo^2^)+(0.0439P)^2^+2.6246P] where P=(Fo^2^+2Fc^2^)/3'
_refine_ls_weighting_scheme calc
_refine_ls_wR_factor_gt 0.0808
_refine_ls_wR_factor_ref 0.0940
_reflns_number_gt 8101
_reflns_number_total 9419
_reflns_threshold_expression >2sigma(I)
_cod_data_source_file c4dt03508a2.cif
_cod_data_source_block r2620
_cod_depositor_comments
;
The following automatic conversions were performed:

'_symmetry_cell_setting' value 'Monoclinic' changed to 'monoclinic'
according to
/usr/data/users/saulius/crontab/automatic-downloads/rss-feeds/RSC/lib/dictionaries/cif_core.dic
dictionary named 'cif_core.dic' version 2.4.2 from 2011-04-26.

Automatic conversion script
Id: cif_fix_values 2935 2014-11-11 08:27:57Z andrius 

 Adding full bibliography for 7033320--7033324.cif.
;
_cod_original_sg_symbol_H-M 'P 21/n'
_cod_database_code 7033323

loop_
_symmetry_equiv_pos_as_xyz
'x, y, z'
'-x+1/2, y+1/2, -z+1/2'
'-x, -y, -z'
'x-1/2, -y-1/2, z-1/2'

loop_
_atom_site_label
_atom_site_type_symbol
_atom_site_fract_x
_atom_site_fract_y
_atom_site_fract_z
_atom_site_U_iso_or_equiv
_atom_site_adp_type
_atom_site_occupancy
_atom_site_calc_flag
_atom_site_refinement_flags
Cu1 Cu 0.860446(18) 0.036175(7) 0.901848(16) 0.01297(4) Uani 1 d .
Cu2 Cu 0.635533(17) 0.039444(7) 0.584290(16) 0.01238(4) Uani 1 d .
Cl2 Cl 0.95967(4) -0.022943(16) 0.81956(4) 0.01964(9) Uani 1 d .
Cl3 Cl 0.53512(4) -0.018583(16) 0.66792(3) 0.01864(9) Uani 1 d .
Cl1 Cl 0.74337(4) 0.301970(18) 0.74849(4) 0.02510(11) Uani 1 d .
O1 O 0.75278(10) 0.06735(5) 0.74292(9) 0.0140(3) Uani 1 d .
N4 N 0.70933(12) 0.09084(5) 0.48716(11) 0.0125(3) Uani 1 d .
N5 N 0.73673(13) -0.01405(6) 0.53446(12) 0.0159(3) Uani 1 d .
N6 N 0.52827(12) 0.10102(6) 0.57972(12) 0.0150(3) Uani 1 d .
N2 N 0.97344(13) 0.09566(6) 0.91499(12) 0.0151(3) Uani 1 d .
N1 N 0.78748(12) 0.08727(5) 1.00001(11) 0.0136(3) Uani 1 d .
N3 N 0.75630(12) -0.01713(6) 0.94831(12) 0.0146(3) Uani 1 d .
C1 C 0.75105(14) 0.12009(7) 0.74406(13) 0.0132(3) Uani 1 d .
C15 C 0.70636(15) -0.00005(7) 1.03000(14) 0.0167(4) Uani 1 d .
C6 C 0.78013(15) 0.14998(6) 0.65578(14) 0.0135(3) Uani 1 d .
C5 C 0.77929(15) 0.20564(7) 0.65776(15) 0.0160(4) Uani 1 d .
H5 H 0.8010 0.2255 0.5992 0.019 Uiso 1 calc R
C11 C 1.11392(19) 0.18415(8) 0.93899(17) 0.0271(5) Uani 1 d .
H11 H 1.1631 0.2144 0.9483 0.032 Uiso 1 calc R
C3 C 0.71617(16) 0.20373(7) 0.83342(15) 0.0178(4) Uani 1 d .
H3 H 0.6930 0.2224 0.8927 0.021 Uiso 1 calc R
C17 C 0.59938(17) -0.08138(8) 1.01916(18) 0.0269(5) Uani 1 d .
H17 H 0.5460 -0.1036 1.0439 0.032 Uiso 1 calc R
C10 C 1.03411(17) 0.17901(7) 1.00351(16) 0.0222(4) Uani 1 d .
H10 H 1.0276 0.2057 1.0577 0.027 Uiso 1 calc R
C2 C 0.71993(15) 0.14808(7) 0.83380(14) 0.0145(4) Uani 1 d .
C13 C 1.05059(16) 0.10086(7) 0.85181(15) 0.0189(4) Uani 1 d .
H13 H 1.0565 0.0734 0.7991 0.023 Uiso 1 calc R
C18 C 0.65057(17) -0.09870(7) 0.93413(17) 0.0229(4) Uani 1 d .
H18 H 0.6322 -0.1327 0.8993 0.028 Uiso 1 calc R
C19 C 0.72906(16) -0.06552(7) 0.90088(15) 0.0187(4) Uani 1 d .
H19 H 0.7646 -0.0773 0.8429 0.022 Uiso 1 calc R
C16 C 0.62691(17) -0.03121(8) 1.06779(17) 0.0232(4) Uani 1 d .
H16 H 0.5922 -0.0185 1.1256 0.028 Uiso 1 calc R
C4 C 0.74646(15) 0.23187(7) 0.74586(14) 0.0173(4) Uani 1 d .
C8 C 0.87531(15) 0.12665(7) 1.05660(14) 0.0165(4) Uani 1 d .
H8A H 0.9128 0.1137 1.1338 0.020 Uiso 1 calc R
H8B H 0.8382 0.1614 1.0646 0.020 Uiso 1 calc R
C7 C 0.68745(15) 0.11518(7) 0.92468(14) 0.0157(4) Uani 1 d .
H7A H 0.6304 0.0881 0.8885 0.019 Uiso 1 calc R
H7B H 0.6512 0.1387 0.9720 0.019 Uiso 1 calc R
C12 C 1.12159(17) 0.14483(8) 0.86084(17) 0.0246(4) Uani 1 d .
H12 H 1.1746 0.1480 0.8142 0.029 Uiso 1 calc R
C14 C 0.74710(16) 0.05318(7) 1.08323(14) 0.0180(4) Uani 1 d .
H14A H 0.6839 0.0714 1.1076 0.022 Uiso 1 calc R
H14B H 0.8101 0.0474 1.1513 0.022 Uiso 1 calc R
C9 C 0.96350(15) 0.13447(7) 0.98842(14) 0.0163(4) Uani 1 d .
C26 C 0.76163(17) -0.06333(7) 0.57777(16) 0.0202(4) Uani 1 d .
H26 H 0.7259 -0.0755 0.6354 0.024 Uiso 1 calc R
C22 C 0.78907(15) 0.00333(7) 0.45409(14) 0.0166(4) Uani 1 d .
C25 C 0.83706(17) -0.09718(8) 0.54202(18) 0.0257(5) Uani 1 d .
H25 H 0.8520 -0.1321 0.5736 0.031 Uiso 1 calc R
C24 C 0.89025(17) -0.07930(8) 0.45957(19) 0.0277(5) Uani 1 d .
H24 H 0.9424 -0.1018 0.4335 0.033 Uiso 1 calc R
C21 C 0.74923(16) 0.05733(7) 0.40309(14) 0.0166(4) Uani 1 d .
H21A H 0.8128 0.0756 0.3795 0.020 Uiso 1 calc R
H21B H 0.6862 0.0523 0.3346 0.020 Uiso 1 calc R
C20 C 0.81106(15) 0.11860(7) 0.56164(14) 0.0148(4) Uani 1 d .
H20A H 0.8693 0.0915 0.5950 0.018 Uiso 1 calc R
H20B H 0.8451 0.1431 0.5143 0.018 Uiso 1 calc R
C23 C 0.86687(17) -0.02807(8) 0.41513(17) 0.0233(4) Uani 1 d .
H23 H 0.9035 -0.0148 0.3591 0.028 Uiso 1 calc R
C27 C 0.62098(15) 0.13011(7) 0.43233(14) 0.0156(4) Uani 1 d .
H27A H 0.5800 0.1164 0.3569 0.019 Uiso 1 calc R
H27B H 0.6580 0.1644 0.4207 0.019 Uiso 1 calc R
C28 C 0.53742(15) 0.13956(7) 0.50496(14) 0.0159(4) Uani 1 d .
C30 C 0.39556(18) 0.19205(8) 0.56341(19) 0.0289(5) Uani 1 d .
H30 H 0.3491 0.2232 0.5569 0.035 Uiso 1 calc R
C31 C 0.38938(17) 0.15341(8) 0.64319(18) 0.0262(5) Uani 1 d .
H31 H 0.3404 0.1579 0.6937 0.031 Uiso 1 calc R
C29 C 0.46972(17) 0.18530(7) 0.49285(17) 0.0225(4) Uani 1 d .
H29 H 0.4743 0.2115 0.4370 0.027 Uiso 1 calc R
C32 C 0.45608(16) 0.10793(8) 0.64808(15) 0.0200(4) Uani 1 d .
H32 H 0.4507 0.0807 0.7015 0.024 Uiso 1 calc R
P1 P 0.59595(5) 0.22765(2) 0.15584(5) 0.03125(12) Uani 1 d .
F2 F 0.63911(13) 0.16616(6) 0.17767(12) 0.0453(4) Uani 1 d .
F6 F 0.68292(13) 0.23485(6) 0.07600(13) 0.0627(4) Uani 1 d .
F5 F 0.55473(14) 0.28843(5) 0.13375(12) 0.0450(4) Uani 1 d .
F3 F 0.51335(12) 0.21943(6) 0.23818(12) 0.0502(4) Uani 1 d .
F1 F 0.49926(15) 0.20869(6) 0.04922(13) 0.0540(5) Uani 1 d .
F4 F 0.69529(14) 0.24576(7) 0.26214(13) 0.0581(4) Uani 1 d .
O2 O 0.8749(3) 0.16692(13) 0.3201(2) 0.0364(8) Uani 0.50 d PD
H99 H 0.8109(9) 0.1800(10) 0.292(3) 0.051 Uiso 0.50 d PD
C33 C 0.9435(4) 0.20657(19) 0.3349(4) 0.0398(13) Uani 0.50 d P
H33A H 0.9000 0.2401 0.3262 0.055 Uiso 0.50 calc PR
H33B H 0.9898 0.2052 0.2783 0.055 Uiso 0.50 calc PR
H33C H 0.9936 0.2049 0.4115 0.055 Uiso 0.50 calc PR

loop_
_atom_site_aniso_label
_atom_site_aniso_U_11
_atom_site_aniso_U_22
_atom_site_aniso_U_33
_atom_site_aniso_U_23
_atom_site_aniso_U_13
_atom_site_aniso_U_12
Cu1 0.01382(9) 0.01257(8) 0.01336(9) 0.00083(7) 0.00488(7) 0.00033(7)
Cu2 0.01324(9) 0.01264(8) 0.01212(9) 0.00035(7) 0.00474(7) 0.00009(7)
Cl2 0.02051(19) 0.01717(18) 0.02302(19) -0.00076(15) 0.00866(15) 0.00409(15)
Cl3 0.01874(19) 0.02003(18) 0.01773(17) 0.00323(14) 0.00547(15) -0.00345(15)
Cl1 0.0365(3) 0.01226(17) 0.0237(2) -0.00067(15) 0.00149(19) 0.00164(17)
O1 0.0165(5) 0.0124(5) 0.0119(5) -0.0004(4) 0.0009(4) -0.0012(4)
N4 0.0140(6) 0.0140(6) 0.0102(6) -0.0006(5) 0.0038(5) 0.0011(5)
N5 0.0137(7) 0.0167(6) 0.0160(6) -0.0025(5) 0.0011(5) 0.0004(5)
N6 0.0133(6) 0.0187(6) 0.0129(6) -0.0014(5) 0.0026(5) 0.0002(5)
N2 0.0146(7) 0.0152(6) 0.0150(6) 0.0025(5) 0.0026(5) 0.0001(5)
N1 0.0157(6) 0.0147(6) 0.0111(6) 0.0013(5) 0.0047(5) 0.0008(5)
N3 0.0148(7) 0.0139(6) 0.0147(6) 0.0015(5) 0.0030(5) 0.0015(5)
C1 0.0117(7) 0.0142(7) 0.0126(7) 0.0000(5) 0.0008(6) 0.0001(6)
C15 0.0158(8) 0.0200(8) 0.0147(7) 0.0067(6) 0.0041(6) 0.0014(6)
C6 0.0129(7) 0.0151(7) 0.0120(7) -0.0009(6) 0.0021(6) 0.0002(6)
C5 0.0162(8) 0.0156(7) 0.0145(7) 0.0025(6) -0.0001(6) -0.0020(6)
C11 0.0287(10) 0.0214(9) 0.0285(10) 0.0046(7) 0.0015(8) -0.0096(8)
C3 0.0192(8) 0.0178(8) 0.0155(8) -0.0028(6) 0.0024(7) 0.0037(7)
C17 0.0199(9) 0.0252(9) 0.0376(10) 0.0098(8) 0.0110(8) -0.0014(8)
C10 0.0255(9) 0.0173(8) 0.0210(8) 0.0009(7) -0.0004(7) -0.0018(7)
C2 0.0154(8) 0.0155(7) 0.0120(7) 0.0021(6) 0.0020(6) 0.0009(6)
C13 0.0184(8) 0.0224(8) 0.0154(7) 0.0042(6) 0.0031(7) 0.0008(7)
C18 0.0215(9) 0.0175(8) 0.0284(9) 0.0042(7) 0.0032(8) -0.0015(7)
C19 0.0226(9) 0.0139(7) 0.0197(8) 0.0034(6) 0.0050(7) 0.0014(7)
C16 0.0200(9) 0.0255(9) 0.0270(9) 0.0079(7) 0.0111(7) 0.0026(7)
C4 0.0200(8) 0.0111(7) 0.0187(8) 0.0008(6) 0.0003(7) 0.0000(6)
C8 0.0183(8) 0.0170(7) 0.0139(7) -0.0032(6) 0.0028(6) -0.0005(7)
C7 0.0166(8) 0.0167(8) 0.0144(7) 0.0012(6) 0.0045(6) 0.0018(6)
C12 0.0200(9) 0.0299(10) 0.0247(9) 0.0073(7) 0.0069(7) -0.0033(8)
C14 0.0207(8) 0.0207(8) 0.0141(7) 0.0023(6) 0.0071(6) 0.0008(7)
C9 0.0171(8) 0.0155(7) 0.0145(7) 0.0020(6) 0.0004(6) 0.0014(6)
C26 0.0215(9) 0.0176(8) 0.0201(8) -0.0019(7) 0.0020(7) 0.0011(7)
C22 0.0155(8) 0.0180(7) 0.0167(7) -0.0048(6) 0.0045(6) -0.0020(6)
C25 0.0222(9) 0.0179(8) 0.0355(10) -0.0001(8) 0.0037(8) 0.0046(7)
C24 0.0199(9) 0.0222(9) 0.0434(11) -0.0082(8) 0.0124(8) 0.0032(7)
C21 0.0208(8) 0.0179(8) 0.0127(7) -0.0009(6) 0.0068(6) 0.0004(7)
C20 0.0148(7) 0.0170(7) 0.0134(7) -0.0008(6) 0.0047(6) -0.0033(6)
C23 0.0192(8) 0.0254(9) 0.0283(9) -0.0076(7) 0.0119(7) -0.0013(7)
C27 0.0180(8) 0.0152(7) 0.0136(7) 0.0012(6) 0.0037(6) 0.0009(6)
C28 0.0150(8) 0.0156(7) 0.0155(7) -0.0016(6) 0.0000(6) 0.0003(6)
C30 0.0215(9) 0.0228(9) 0.0413(11) -0.0059(8) 0.0054(9) 0.0057(8)
C31 0.0185(9) 0.0303(10) 0.0320(10) -0.0089(8) 0.0101(8) 0.0020(8)
C29 0.0215(9) 0.0171(8) 0.0270(9) 0.0014(7) 0.0020(8) 0.0017(7)
C32 0.0168(8) 0.0258(9) 0.0179(8) -0.0027(7) 0.0048(7) -0.0004(7)
P1 0.0363(3) 0.0369(3) 0.0265(2) -0.0115(2) 0.0193(2) -0.0141(2)
F2 0.0526(8) 0.0406(7) 0.0479(7) -0.0111(6) 0.0221(6) 0.0042(6)
F6 0.0832(9) 0.0594(9) 0.0670(8) -0.0298(7) 0.0607(7) -0.0388(7)
F5 0.0712(10) 0.0326(7) 0.0320(7) -0.0039(5) 0.0138(7) -0.0112(7)
F3 0.0513(8) 0.0619(9) 0.0506(7) 0.0196(6) 0.0383(6) 0.0179(7)
F1 0.0681(10) 0.0440(8) 0.0400(8) -0.0025(6) -0.0074(8) -0.0269(7)
F4 0.0422(9) 0.0691(9) 0.0570(8) -0.0429(7) -0.0002(7) 0.0077(8)
O2 0.0498(18) 0.0367(16) 0.0285(14) 0.0135(12) 0.0207(13) 0.0126(14)
C33 0.030(2) 0.044(2) 0.040(3) -0.008(2) -0.003(2) 0.015(2)

loop_
_atom_type_symbol
_atom_type_description
_atom_type_scat_dispersion_real
_atom_type_scat_dispersion_imag
_atom_type_scat_source
C C 0.0033 0.0016 'International Tables Vol C Tables 4.2.6.8 and 6.1.1.4'
H H 0.0000 0.0000 'International Tables Vol C Tables 4.2.6.8 and 6.1.1.4'
N N 0.0061 0.0033 'International Tables Vol C Tables 4.2.6.8 and 6.1.1.4'
O O 0.0106 0.0060 'International Tables Vol C Tables 4.2.6.8 and 6.1.1.4'
Cl Cl 0.1484 0.1585 'International Tables Vol C Tables 4.2.6.8 and 6.1.1.4'
Cu Cu 0.3201 1.2651 'International Tables Vol C Tables 4.2.6.8 and 6.1.1.4'
P P 0.1023 0.0942 'International Tables Vol C Tables 4.2.6.8 and 6.1.1.4'
F F 0.0171 0.0103 'International Tables Vol C Tables 4.2.6.8 and 6.1.1.4'

loop_
_geom_angle_atom_site_label_1
_geom_angle_atom_site_label_2
_geom_angle_atom_site_label_3
_geom_angle
N2 Cu1 N3 159.24(6)
N2 Cu1 N1 82.58(6)
N3 Cu1 N1 82.47(6)
N2 Cu1 O1 93.32(5)
N3 Cu1 O1 101.59(5)
N1 Cu1 O1 92.28(5)
N2 Cu1 Cl2 95.61(5)
N3 Cu1 Cl2 96.98(4)
N1 Cu1 Cl2 171.26(4)
O1 Cu1 Cl2 96.37(3)
N5 Cu2 N6 160.55(6)
N5 Cu2 N4 82.44(6)
N6 Cu2 N4 82.55(6)
N5 Cu2 O1 99.27(5)
N6 Cu2 O1 93.39(5)
N4 Cu2 O1 91.39(5)
N5 Cu2 Cl3 97.81(5)
N6 Cu2 Cl3 95.33(5)
N4 Cu2 Cl3 171.91(4)
O1 Cu2 Cl3 96.54(3)
C1 O1 Cu1 110.68(9)
C1 O1 Cu2 108.41(9)
Cu1 O1 Cu2 140.74(6)
C21 N4 C27 112.43(12)
C21 N4 C20 108.60(13)
C27 N4 C20 111.14(13)
C21 N4 Cu2 106.92(10)
C27 N4 Cu2 107.60(10)
C20 N4 Cu2 110.06(10)
C26 N5 C22 118.41(16)
C26 N5 Cu2 126.28(13)
C22 N5 Cu2 115.19(11)
C28 N6 C32 119.31(15)
C28 N6 Cu2 114.44(12)
C32 N6 Cu2 126.11(12)
C9 N2 C13 119.35(15)
C9 N2 Cu1 115.15(12)
C13 N2 Cu1 125.34(12)
C14 N1 C8 112.24(13)
C14 N1 C7 109.40(14)
C8 N1 C7 110.83(13)
C14 N1 Cu1 106.66(10)
C8 N1 Cu1 108.50(11)
C7 N1 Cu1 109.09(10)
C15 N3 C19 119.50(16)
C15 N3 Cu1 114.60(11)
C19 N3 Cu1 125.79(13)
O1 C1 C6 120.85(15)
O1 C1 C2 120.66(15)
C6 C1 C2 118.49(15)
N3 C15 C16 121.82(16)
N3 C15 C14 115.88(15)
C16 C15 C14 122.19(16)
C5 C6 C1 120.73(16)
C5 C6 C20 122.65(16)
C1 C6 C20 116.63(14)
C4 C5 C6 119.37(16)
C4 C5 H5 120.3
C6 C5 H5 120.3
C10 C11 C12 119.28(18)
C10 C11 H11 120.4
C12 C11 H11 120.4
C4 C3 C2 119.58(17)
C4 C3 H3 120.2
C2 C3 H3 120.2
C18 C17 C16 119.39(19)
C18 C17 H17 120.3
C16 C17 H17 120.3
C11 C10 C9 119.25(18)
C11 C10 H10 120.4
C9 C10 H10 120.4
C3 C2 C1 120.38(16)
C3 C2 C7 122.48(16)
C1 C2 C7 117.09(15)
N2 C13 C12 122.15(18)
N2 C13 H13 118.9
C12 C13 H13 118.9
C17 C18 C19 118.82(18)
C17 C18 H18 120.6
C19 C18 H18 120.6
N3 C19 C18 121.86(18)
N3 C19 H19 119.1
C18 C19 H19 119.1
C17 C16 C15 118.60(19)
C17 C16 H16 120.7
C15 C16 H16 120.7
C5 C4 C3 121.41(16)
C5 C4 Cl1 119.84(13)
C3 C4 Cl1 118.75(14)
N1 C8 C9 110.63(14)
N1 C8 H8A 109.5
C9 C8 H8A 109.5
N1 C8 H8B 109.5
C9 C8 H8B 109.5
H8A C8 H8B 108.1
C2 C7 N1 112.85(14)
C2 C7 H7A 109.0
N1 C7 H7A 109.0
C2 C7 H7B 109.0
N1 C7 H7B 109.0
H7A C7 H7B 107.8
C13 C12 C11 118.62(19)
C13 C12 H12 120.7
C11 C12 H12 120.7
N1 C14 C15 109.99(14)
N1 C14 H14A 109.7
C15 C14 H14A 109.7
N1 C14 H14B 109.7
C15 C14 H14B 109.7
H14A C14 H14B 108.2
N2 C9 C10 121.31(17)
N2 C9 C8 117.07(15)
C10 C9 C8 121.59(16)
N5 C26 C25 122.73(18)
N5 C26 H26 118.6
C25 C26 H26 118.6
N5 C22 C23 122.11(16)
N5 C22 C21 114.99(15)
C23 C22 C21 122.70(16)
C24 C25 C26 118.68(18)
C24 C25 H25 120.7
C26 C25 H25 120.7
C25 C24 C23 119.35(19)
C25 C24 H24 120.3
C23 C24 H24 120.3
N4 C21 C22 110.29(13)
N4 C21 H21A 109.6
C22 C21 H21A 109.6
N4 C21 H21B 109.6
C22 C21 H21B 109.6
H21A C21 H21B 108.1
C6 C20 N4 112.35(14)
C6 C20 H20A 109.1
N4 C20 H20A 109.1
C6 C20 H20B 109.1
N4 C20 H20B 109.1
H20A C20 H20B 107.9
C22 C23 C24 118.70(19)
C22 C23 H23 120.6
C24 C23 H23 120.6
N4 C27 C28 110.63(13)
N4 C27 H27A 109.5
C28 C27 H27A 109.5
N4 C27 H27B 109.5
C28 C27 H27B 109.5
H27A C27 H27B 108.1
N6 C28 C29 121.31(17)
N6 C28 C27 116.99(15)
C29 C28 C27 121.66(16)
C31 C30 C29 119.70(19)
C31 C30 H30 120.1
C29 C30 H30 120.1
C30 C31 C32 118.48(19)
C30 C31 H31 120.8
C32 C31 H31 120.8
C30 C29 C28 118.91(18)
C30 C29 H29 120.5
C28 C29 H29 120.5
N6 C32 C31 122.18(18)
N6 C32 H32 118.9
C31 C32 H32 118.9
F3 P1 F1 91.22(9)
F3 P1 F6 177.91(9)
F1 P1 F6 90.24(9)
F3 P1 F5 90.64(9)
F1 P1 F5 90.41(8)
F6 P1 F5 90.85(9)
F3 P1 F4 89.68(9)
F1 P1 F4 178.63(10)
F6 P1 F4 88.83(9)
F5 P1 F4 90.60(8)
F3 P1 F2 90.02(8)
F1 P1 F2 89.78(8)
F6 P1 F2 88.49(8)
F5 P1 F2 179.31(9)
F4 P1 F2 89.19(8)
O2 C33 H33A 109.5
O2 C33 H33B 109.5
H33A C33 H33B 109.5
O2 C33 H33C 109.5
H33A C33 H33C 109.5
H33B C33 H33C 109.5

loop_
_geom_bond_atom_site_label_1
_geom_bond_atom_site_label_2
_geom_bond_distance
Cu1 N2 1.9951(15)
Cu1 N3 1.9978(15)
Cu1 N1 2.0728(14)
Cu1 O1 2.1915(11)
Cu1 Cl2 2.2704(5)
Cu2 N5 1.9943(15)
Cu2 N6 2.0001(15)
Cu2 N4 2.0749(14)
Cu2 O1 2.2089(11)
Cu2 Cl3 2.2712(5)
Cl1 C4 1.7495(18)
O1 C1 1.316(2)
N4 C21 1.481(2)
N4 C27 1.483(2)
N4 C20 1.508(2)
N5 C26 1.342(2)
N5 C22 1.348(2)
N6 C28 1.342(2)
N6 C32 1.345(2)
N2 C9 1.338(2)
N2 C13 1.341(2)
N1 C14 1.484(2)
N1 C8 1.487(2)
N1 C7 1.500(2)
N3 C15 1.341(2)
N3 C19 1.344(2)
C1 C6 1.412(2)
C1 C2 1.413(2)
C15 C16 1.391(3)
C15 C14 1.506(2)
C6 C5 1.389(2)
C6 C20 1.499(2)
C5 C4 1.384(3)
C5 H5 0.9500
C11 C10 1.379(3)
C11 C12 1.380(3)
C11 H11 0.9500
C3 C4 1.388(3)
C3 C2 1.389(2)
C3 H3 0.9500
C17 C18 1.386(3)
C17 C16 1.389(3)
C17 H17 0.9500
C10 C9 1.385(2)
C10 H10 0.9500
C2 C7 1.495(2)
C13 C12 1.380(3)
C13 H13 0.9500
C18 C19 1.386(3)
C18 H18 0.9500
C19 H19 0.9500
C16 H16 0.9500
C8 C9 1.503(3)
C8 H8A 0.9900
C8 H8B 0.9900
C7 H7A 0.9900
C7 H7B 0.9900
C12 H12 0.9500
C14 H14A 0.9900
C14 H14B 0.9900
C26 C25 1.382(3)
C26 H26 0.9500
C22 C23 1.387(3)
C22 C21 1.512(2)
C25 C24 1.380(3)
C25 H25 0.9500
C24 C23 1.389(3)
C24 H24 0.9500
C21 H21A 0.9900
C21 H21B 0.9900
C20 H20A 0.9900
C20 H20B 0.9900
C23 H23 0.9500
C27 C28 1.502(3)
C27 H27A 0.9900
C27 H27B 0.9900
C28 C29 1.390(2)
C30 C31 1.378(3)
C30 C29 1.383(3)
C30 H30 0.9500
C31 C32 1.384(3)
C31 H31 0.9500
C29 H29 0.9500
C32 H32 0.9500
P1 F3 1.5782(15)
P1 F1 1.5919(15)
P1 F6 1.5933(15)
P1 F5 1.5983(15)
P1 F4 1.6010(15)
P1 F2 1.6212(15)
O2 C33 1.275(6)
C33 H33A 0.9800
C33 H33B 0.9800
C33 H33C 0.9800
